data_4127102
loop_
_publ_author_name
'Tindall, Daniel J.'
'Werl\'e, Christophe'
'Goddard, Richard'
'Philipps, Petra'
'Far\`es, Christophe'
'F\"urstner, Alois'

_publ_section_title
;
 Structure and Reactivity of Half-Sandwich Rh(+3) and Ir(+3) Carbene
 Complexes. Catalytic Metathesis of Azobenzene Derivatives.
;
_journal_name_full 'Journal of the American Chemical Society'
_journal_paper_doi 10.1021/jacs.7b12673
_journal_year 2018
_chemical_compound_source 'hexane, ethylacetate'
_chemical_formula_moiety 'C18 H18 O5'
_chemical_formula_sum 'C18 H18 O5'
_chemical_formula_weight 314.32
_chemical_name_systematic
;
 methyl (2SR,3SR)-2-(4-methoxyphenyl)-3-(4-methoxyphenyl)oxirane-
 2-carboxylate
;
_space_group_crystal_system monoclinic
_space_group_IT_number 15
_space_group_name_Hall '-C 2yc'
_space_group_name_H-M_alt 'C 1 2/c 1'
_symmetry_space_group_name_Hall '-C 2yc'
_symmetry_space_group_name_H-M 'C 1 2/c 1'
_atom_sites_solution_hydrogens geom
_atom_sites_solution_primary direct
_atom_sites_solution_secondary difmap
_audit_block_code TID-TA-302-05_10010_200_K
_audit_creation_date 2016-05-02
_audit_creation_method SHELXL-2017/1
_cell_angle_alpha 90
_cell_angle_beta 105.473(9)
_cell_angle_gamma 90
_cell_formula_units_Z 8
_cell_length_a 37.6824(14)
_cell_length_b 7.8512(14)
_cell_length_c 11.2312(16)
_cell_measurement_reflns_used 57166
_cell_measurement_temperature 200(2)
_cell_measurement_theta_max 33.0995
_cell_measurement_theta_min 2.6481
_cell_volume 3202.3(8)
_computing_cell_refinement 'REVALCCD V. 1.6, 2008'
_computing_data_collection 'DATCOL (Bruker AXS, 2006)'
_computing_data_reduction 'REVALCCD V. 1.6, 2008'
_computing_molecular_graphics 'DIAMOND (Crystal Impact GbR, 1997-2013)'
_computing_structure_refinement 'SHELXL (Sheldrick, 2015)'
_computing_structure_solution 'SHELXT (Sheldrick, 2015)'
_diffrn_ambient_temperature 200(2)
_diffrn_detector_area_resol_mean 18.02
_diffrn_measured_fraction_theta_full 0.997
_diffrn_measured_fraction_theta_max 0.998
_diffrn_measurement_device_type 'Bruker AXS Enraf-Nonius KappaCCD'
_diffrn_measurement_method 'CCD \f- and \w-scans'
_diffrn_radiation_monochromator 'Incoatec Helios focusing multilayer optics'
_diffrn_radiation_source '0.2 x 2mm^2^ focus rotating anode'
_diffrn_radiation_type MoK\a
_diffrn_radiation_wavelength 0.71073
_diffrn_reflns_av_R_equivalents 0.0449
_diffrn_reflns_av_unetI/netI 0.0279
_diffrn_reflns_Laue_measured_fraction_full 0.997
_diffrn_reflns_Laue_measured_fraction_max 0.998
_diffrn_reflns_limit_h_max 57
_diffrn_reflns_limit_h_min -57
_diffrn_reflns_limit_k_max 12
_diffrn_reflns_limit_k_min -12
_diffrn_reflns_limit_l_max 17
_diffrn_reflns_limit_l_min -17
_diffrn_reflns_number 52194
_diffrn_reflns_point_group_measured_fraction_full 0.997
_diffrn_reflns_point_group_measured_fraction_max 0.998
_diffrn_reflns_theta_full 25.242
_diffrn_reflns_theta_max 33.186
_diffrn_reflns_theta_min 2.654
_exptl_absorpt_coefficient_mu 0.095
_exptl_absorpt_correction_T_max 0.99333
_exptl_absorpt_correction_T_min 0.98531
_exptl_absorpt_correction_type gaussian
_exptl_absorpt_process_details 'SADABS (Bruker AXS, 2012)'
_exptl_crystal_colour colourless
_exptl_crystal_density_diffrn 1.304
_exptl_crystal_description plate
_exptl_crystal_F_000 1328
_exptl_crystal_size_max 0.14
_exptl_crystal_size_mid 0.14
_exptl_crystal_size_min 0.07
_refine_diff_density_max 0.407
_refine_diff_density_min -0.357
_refine_diff_density_rms 0.091
_refine_ls_extinction_method none
_refine_ls_goodness_of_fit_ref 1.141
_refine_ls_hydrogen_treatment constr
_refine_ls_matrix_type full
_refine_ls_number_parameters 211
_refine_ls_number_reflns 6110
_refine_ls_number_restraints 0
_refine_ls_restrained_S_all 1.141
_refine_ls_R_factor_all 0.1116
_refine_ls_R_factor_gt 0.0878
_refine_ls_shift/su_max 0.000
_refine_ls_shift/su_mean 0.000
_refine_ls_structure_factor_coef Fsqd
_refine_ls_weighting_details 'w=1/[\s^2^(Fo^2^)+(0.0806P)^2^+12.5834P] where P=(Fo^2^+2Fc^2^)/3'
_refine_ls_weighting_scheme calc
_refine_ls_wR_factor_gt 0.2735
_refine_ls_wR_factor_ref 0.2854
_reflns_Friedel_coverage 0.000
_reflns_number_gt 4523
_reflns_number_total 6110
_reflns_threshold_expression 'I > 2\s(I)'
_cod_data_source_file ja7b12673_si_002.cif
_cod_data_source_block 8
_cod_database_code 4127102
_shelx_shelxl_version_number 2017/1
_shelx_space_group_comment
;
The symmetry employed for this shelxl refinement is uniquely defined
by the following loop, which should always be used as a source of
symmetry information in preference to the above space-group names.
They are only intended as comments.
;

loop_
_space_group_symop_operation_xyz
'x, y, z'
'-x, y, -z+1/2'
'x+1/2, y+1/2, z'
'-x+1/2, y+1/2, -z+1/2'
'-x, -y, -z'
'x, -y, z-1/2'
'-x+1/2, -y+1/2, -z'
'x+1/2, -y+1/2, z-1/2'

loop_
_atom_site_label
_atom_site_type_symbol
_atom_site_fract_x
_atom_site_fract_y
_atom_site_fract_z
_atom_site_U_iso_or_equiv
_atom_site_adp_type
_atom_site_occupancy
_atom_site_site_symmetry_order
_atom_site_calc_flag
_atom_site_refinement_flags_posn
_atom_site_refinement_flags_adp
O1 O 0.62624(6) 1.0461(2) 0.4637(2) 0.0390(5) Uani 1 1 d . .
O2 O 0.61723(6) 0.7706(3) 0.29649(18) 0.0408(5) Uani 1 1 d . .
O3 O 0.63334(7) 0.5950(3) 0.45885(19) 0.0426(5) Uani 1 1 d . .
O4 O 0.47892(6) 0.6856(3) 0.5503(2) 0.0467(6) Uani 1 1 d . .
O5 O 0.79801(6) 0.9063(3) 0.6975(2) 0.0447(5) Uani 1 1 d . .
C1 C 0.61871(8) 0.9570(3) 0.5667(3) 0.0349(5) Uani 1 1 d . .
H1 H 0.631288 1.005385 0.649589 0.042 Uiso 1 1 calc R U
C2 C 0.64380(8) 0.8849(3) 0.4990(2) 0.0313(5) Uani 1 1 d . .
C3 C 0.62935(8) 0.7469(3) 0.4048(2) 0.0307(5) Uani 1 1 d . .
C4 C 0.62187(12) 0.4522(4) 0.3759(4) 0.0548(9) Uani 1 1 d . .
H4A H 0.636086 0.451348 0.314458 0.082 Uiso 1 1 calc R U
H4B H 0.595600 0.462937 0.333893 0.082 Uiso 1 1 calc R U
H4C H 0.626161 0.345831 0.423186 0.082 Uiso 1 1 calc R U
C5 C 0.58076(8) 0.8931(3) 0.5550(2) 0.0328(5) Uani 1 1 d . .
C6 C 0.57158(8) 0.8471(4) 0.6627(2) 0.0350(5) Uani 1 1 d . .
H6 H 0.589089 0.862309 0.740352 0.042 Uiso 1 1 calc R U
C7 C 0.53735(8) 0.7794(4) 0.6586(3) 0.0375(6) Uani 1 1 d . .
H7 H 0.531505 0.747844 0.732818 0.045 Uiso 1 1 calc R U
C8 C 0.51151(8) 0.7578(4) 0.5450(2) 0.0347(5) Uani 1 1 d . .
C9 C 0.51976(8) 0.8086(4) 0.4373(3) 0.0384(6) Uani 1 1 d . .
H9 H 0.501859 0.797746 0.360101 0.046 Uiso 1 1 calc R U
C10 C 0.55427(8) 0.8754(4) 0.4426(3) 0.0380(6) Uani 1 1 d . .
H10 H 0.559873 0.909456 0.368538 0.046 Uiso 1 1 calc R U
C11 C 0.45141(9) 0.6639(5) 0.4353(3) 0.0497(8) Uani 1 1 d . .
H11A H 0.461752 0.598360 0.378283 0.075 Uiso 1 1 calc R U
H11B H 0.443426 0.775791 0.399398 0.075 Uiso 1 1 calc R U
H11C H 0.430270 0.602748 0.449757 0.075 Uiso 1 1 calc R U
C12 C 0.68451(8) 0.8875(3) 0.5529(2) 0.0314(5) Uani 1 1 d . .
C13 C 0.70752(9) 0.9660(4) 0.4908(3) 0.0408(6) Uani 1 1 d . .
H13 H 0.697177 1.017362 0.412697 0.049 Uiso 1 1 calc R U
C14 C 0.74499(9) 0.9700(5) 0.5412(3) 0.0427(7) Uani 1 1 d . .
H14 H 0.760307 1.024829 0.498060 0.051 Uiso 1 1 calc R U
C15 C 0.76054(8) 0.8944(4) 0.6549(3) 0.0350(5) Uani 1 1 d . .
C16 C 0.73823(8) 0.8136(4) 0.7178(3) 0.0367(6) Uani 1 1 d . .
H16 H 0.748655 0.760903 0.795417 0.044 Uiso 1 1 calc R U
C17 C 0.70034(8) 0.8111(4) 0.6655(3) 0.0365(6) Uani 1 1 d . .
H17 H 0.684985 0.755648 0.708193 0.044 Uiso 1 1 calc R U
C18 C 0.81460(9) 0.8338(5) 0.8163(3) 0.0498(8) Uani 1 1 d . .
H18A H 0.808610 0.712184 0.815082 0.075 Uiso 1 1 calc R U
H18B H 0.805150 0.891415 0.878919 0.075 Uiso 1 1 calc R U
H18C H 0.841374 0.847971 0.836101 0.075 Uiso 1 1 calc R U

loop_
_atom_site_aniso_label
_atom_site_aniso_U_11
_atom_site_aniso_U_22
_atom_site_aniso_U_33
_atom_site_aniso_U_23
_atom_site_aniso_U_13
_atom_site_aniso_U_12
O1 0.0495(12) 0.0246(9) 0.0424(11) 0.0057(8) 0.0111(9) 0.0020(8)
O2 0.0546(13) 0.0394(11) 0.0260(9) 0.0001(8) 0.0063(8) 0.0024(9)
O3 0.0650(14) 0.0250(9) 0.0329(10) 0.0004(7) 0.0047(9) -0.0052(9)
O4 0.0380(11) 0.0624(15) 0.0379(11) 0.0002(10) 0.0067(9) -0.0057(10)
O5 0.0352(10) 0.0540(14) 0.0448(12) -0.0016(10) 0.0106(9) -0.0018(9)
C1 0.0417(14) 0.0279(11) 0.0337(12) -0.0031(9) 0.0074(10) 0.0006(10)
C2 0.0402(13) 0.0233(10) 0.0287(11) 0.0021(8) 0.0060(9) -0.0011(9)
C3 0.0379(12) 0.0260(11) 0.0271(11) -0.0001(8) 0.0069(9) -0.0020(9)
C4 0.079(3) 0.0270(13) 0.055(2) -0.0103(13) 0.0118(18) -0.0121(15)
C5 0.0379(13) 0.0301(12) 0.0294(11) -0.0019(9) 0.0074(10) 0.0039(10)
C6 0.0405(14) 0.0363(13) 0.0261(11) -0.0022(9) 0.0055(10) 0.0062(11)
C7 0.0405(14) 0.0430(15) 0.0286(11) 0.0011(10) 0.0084(10) 0.0048(12)
C8 0.0352(13) 0.0377(13) 0.0304(12) -0.0011(10) 0.0071(10) 0.0062(10)
C9 0.0381(13) 0.0475(16) 0.0264(11) 0.0005(11) 0.0031(10) 0.0047(12)
C10 0.0438(15) 0.0427(15) 0.0271(11) 0.0013(10) 0.0089(10) 0.0013(12)
C11 0.0382(15) 0.058(2) 0.0472(17) -0.0054(15) 0.0022(13) -0.0021(14)
C12 0.0387(13) 0.0258(11) 0.0288(11) -0.0020(9) 0.0077(9) -0.0038(9)
C13 0.0483(16) 0.0454(16) 0.0298(12) 0.0055(11) 0.0120(11) -0.0046(13)
C14 0.0478(16) 0.0503(17) 0.0338(13) 0.0040(12) 0.0172(12) -0.0061(13)
C15 0.0377(13) 0.0335(13) 0.0341(12) -0.0059(10) 0.0102(10) -0.0006(10)
C16 0.0410(14) 0.0343(13) 0.0333(12) 0.0041(10) 0.0073(10) 0.0001(11)
C17 0.0386(13) 0.0337(13) 0.0371(13) 0.0048(10) 0.0100(11) -0.0045(11)
C18 0.0402(16) 0.062(2) 0.0459(17) -0.0029(15) 0.0098(13) 0.0070(15)

loop_
_atom_type_symbol
_atom_type_description
_atom_type_scat_dispersion_real
_atom_type_scat_dispersion_imag
_atom_type_scat_source
C C 0.0033 0.0016 'International Tables Vol C Tables 4.2.6.8 and 6.1.1.4'
H H 0.0000 0.0000 'International Tables Vol C Tables 4.2.6.8 and 6.1.1.4'
O O 0.0106 0.0060 'International Tables Vol C Tables 4.2.6.8 and 6.1.1.4'

loop_
_exptl_crystal_face_index_h
_exptl_crystal_face_index_k
_exptl_crystal_face_index_l
_exptl_crystal_face_perp_dist
1.00 0.00 0.00 0.0350
-1.00 0.00 0.00 0.0350
1.00 -2.00 -1.00 0.0600
0.00 1.00 0.00 0.0800
-3.00 -1.00 5.00 0.0850
1.00 -1.00 -4.00 0.0550

loop_
_geom_angle_atom_site_label_1
_geom_angle_atom_site_label_2
_geom_angle_atom_site_label_3
_geom_angle
C2 O1 C1 61.69(17)
C3 O3 C4 115.0(2)
C8 O4 C11 116.8(3)
C15 O5 C18 116.8(3)
O1 C1 C2 58.83(17)
O1 C1 C5 118.9(2)
C2 C1 C5 123.9(2)
O1 C2 C1 59.48(17)
O1 C2 C12 116.7(2)
C1 C2 C12 121.1(2)
O1 C2 C3 112.7(2)
C1 C2 C3 118.4(2)
C12 C2 C3 115.7(2)
O2 C3 O3 124.8(2)
O2 C3 C2 124.7(2)
O3 C3 C2 110.4(2)
C6 C5 C10 118.6(3)
C6 C5 C1 117.8(2)
C10 C5 C1 123.6(3)
C7 C6 C5 121.1(3)
C6 C7 C8 119.6(3)
O4 C8 C9 124.8(3)
O4 C8 C7 115.2(3)
C9 C8 C7 120.0(3)
C8 C9 C10 119.8(3)
C9 C10 C5 120.9(3)
C17 C12 C13 118.4(3)
C17 C12 C2 120.8(2)
C13 C12 C2 120.9(2)
C14 C13 C12 120.8(3)
C13 C14 C15 120.3(3)
O5 C15 C16 124.2(3)
O5 C15 C14 115.8(3)
C16 C15 C14 120.0(3)
C15 C16 C17 119.0(3)
C12 C17 C16 121.6(3)

loop_
_geom_bond_atom_site_label_1
_geom_bond_atom_site_label_2
_geom_bond_distance
O1 C2 1.434(3)
O1 C1 1.444(4)
O2 C3 1.194(3)
O3 C3 1.329(3)
O3 C4 1.448(4)
O4 C8 1.369(4)
O4 C11 1.434(4)
O5 C15 1.368(3)
O5 C18 1.432(4)
C1 C2 1.476(4)
C1 C5 1.488(4)
C2 C12 1.492(4)
C2 C3 1.510(4)
C5 C6 1.392(4)
C5 C10 1.392(4)
C6 C7 1.384(4)
C7 C8 1.394(4)
C8 C9 1.385(4)
C9 C10 1.389(4)
C12 C17 1.383(4)
C12 C13 1.393(4)
C13 C14 1.374(4)
C14 C15 1.388(4)
C15 C16 1.388(4)
C16 C17 1.391(4)
